data_9007675
loop_
_publ_author_name
'Gajhede, M.'
'Larsen, S.'
'Rettrup, S.'

_publ_section_title
;
 Electron density of orthoboric acid determined by X-ray diffraction at
 105 K and ab initio calculations
 Note: multipole refinement
;
_journal_issue 6
_journal_name_full 'Acta Crystallographica, Section B'
_journal_page_first 545
_journal_page_last 552
_journal_paper_doi 10.1107/S0108768186097720
_journal_volume 42
_journal_year 1986
_chemical_compound_source Synthetic
_chemical_formula_sum 'B H3 O3'
_chemical_name_mineral Sassolite
_space_group_IT_number 2
_symmetry_space_group_name_Hall '-P 1'
_symmetry_space_group_name_H-M 'P -1'
_cell_angle_alpha 92.49
_cell_angle_beta 101.46
_cell_angle_gamma 119.76
_cell_length_a 7.0187
_cell_length_b 7.035
_cell_length_c 6.3472
_cell_formula_units_Z 4
_cell_volume 262.901
_database_code_amcsd 0009809
_exptl_crystal_density_diffrn 1.562
_cod_original_formula_sum 'B O3 H3'
_cod_database_code 9007675

loop_
_space_group_symop_operation_xyz
x,y,z
-x,-y,-z

loop_
_atom_site_aniso_label
_atom_site_aniso_U_11
_atom_site_aniso_U_22
_atom_site_aniso_U_33
_atom_site_aniso_U_12
_atom_site_aniso_U_13
_atom_site_aniso_U_23
B1 0.00870 0.00790 0.01560 0.00500 0.00480 0.00340
B2 0.00780 0.00740 0.01550 0.00410 0.00340 0.00230
O1 0.00830 0.00940 0.02230 0.00500 0.00580 0.00410
O2 0.00930 0.00800 0.02090 0.00530 0.00590 0.00320
O3 0.01110 0.00790 0.02640 0.00560 0.00850 0.00570
O4 0.00760 0.00830 0.02230 0.00400 0.00460 0.00350
O5 0.00890 0.00730 0.02110 0.00410 0.00530 0.00360
O6 0.00960 0.00880 0.02420 0.00580 0.00580 0.00340

loop_
_atom_site_label
_atom_site_fract_x
_atom_site_fract_y
_atom_site_fract_z
_atom_site_U_iso_or_equiv
B1 0.64844 0.42648 0.26038 0.01000
B2 0.30894 0.75823 0.23940 0.01000
O1 0.42559 0.30116 0.26361 0.12300
O2 0.77245 0.32657 0.25137 0.01200
O3 0.74654 0.65032 0.26327 0.01400
O4 0.53531 0.88530 0.24873 0.01300
O5 0.21313 0.53531 0.24336 0.01200
O6 0.17974 0.85407 0.22874 0.01300
H1 0.36060 0.39310 0.26620 0.01300
H2 0.68480 0.17140 0.25820 0.00900
H3 0.90120 0.72010 0.25420 0.01600
H4 0.61060 0.80220 0.26310 0.00700
H5 0.05800 0.46300 0.25130 0.01900
H6 0.26190 1.01300 0.23620 0.01800

loop_
_cod_related_entry_id
_cod_related_entry_database
_cod_related_entry_code
1 AMCSD 0009809
